data_7209991
loop_
_publ_author_name
'Chen, Wu-lin'
'Chen, Wen-Xian'
'Zhuang, Gui-lin'
'Zheng, Jun'
'Tan, Li'
'Zhong, Xing'
'Wang, Jian-guo'

_publ_section_title
;
 The effect of earth metal ion on the property of peptide-based
 metal--organic frameworks
;
_journal_issue 27
_journal_name_full CrystEngComm
_journal_page_first 5545
_journal_paper_doi 10.1039/c3ce40587g
_journal_volume 15
_journal_year 2013
_chemical_formula_sum 'C8 H12 Mg N2 O8'
_chemical_formula_weight 288.51
_chemical_name_systematic
;
?
;
_space_group_IT_number 14
_symmetry_cell_setting monoclinic
_symmetry_space_group_name_Hall '-P 2ybc'
_symmetry_space_group_name_H-M 'P 1 21/c 1'
_atom_sites_solution_hydrogens geom
_atom_sites_solution_primary direct
_atom_sites_solution_secondary difmap
_audit_creation_method SHELXL-97
_cell_angle_alpha 90.00
_cell_angle_beta 108.734(7)
_cell_angle_gamma 90.00
_cell_formula_units_Z 2
_cell_length_a 7.5673(5)
_cell_length_b 9.3773(5)
_cell_length_c 7.7862(5)
_cell_measurement_reflns_used 1305
_cell_measurement_temperature 301(2)
_cell_measurement_theta_max 29.0071
_cell_measurement_theta_min 3.5079
_cell_volume 523.24(6)
_computing_cell_refinement CrysAlisPro
_computing_data_collection CrysAlisPro
_computing_data_reduction CrysAlisPro
_computing_molecular_graphics 'SHELXL-97 (Sheldrick, 1997)'
_computing_publication_material 'SHELXL-97 (Sheldrick, 1997)'
_computing_structure_refinement 'SHELXL-97 (Sheldrick, 1997)'
_computing_structure_solution 'SHELXS-97 (Sheldrick, 1990)'
_diffrn_ambient_temperature 301(2)
_diffrn_measured_fraction_theta_full 0.998
_diffrn_measured_fraction_theta_max 0.998
_diffrn_measurement_device_type 'Xcalibur, Eos, Gemini ultra'
_diffrn_radiation_monochromator graphite
_diffrn_radiation_source 'Enhance (Mo) X-ray Source'
_diffrn_radiation_type MoK\a
_diffrn_radiation_wavelength 0.71073
_diffrn_reflns_av_R_equivalents 0.0127
_diffrn_reflns_av_sigmaI/netI 0.0176
_diffrn_reflns_limit_h_max 9
_diffrn_reflns_limit_h_min -8
_diffrn_reflns_limit_k_max 11
_diffrn_reflns_limit_k_min -11
_diffrn_reflns_limit_l_max 9
_diffrn_reflns_limit_l_min -9
_diffrn_reflns_number 2354
_diffrn_reflns_theta_full 25.99
_diffrn_reflns_theta_max 25.99
_diffrn_reflns_theta_min 3.51
_exptl_absorpt_coefficient_mu 0.215
_exptl_absorpt_correction_T_max 0.9788
_exptl_absorpt_correction_T_min 0.9582
_exptl_absorpt_correction_type multi-scan
_exptl_crystal_colour Colorless
_exptl_crystal_density_diffrn 1.831
_exptl_crystal_density_method 'not measured'
_exptl_crystal_description Block
_exptl_crystal_F_000 300
_exptl_crystal_size_max 0.20
_exptl_crystal_size_mid 0.10
_exptl_crystal_size_min 0.10
_refine_diff_density_max 0.371
_refine_diff_density_min -0.288
_refine_diff_density_rms 0.067
_refine_ls_extinction_method none
_refine_ls_goodness_of_fit_ref 1.192
_refine_ls_hydrogen_treatment mixed
_refine_ls_matrix_type full
_refine_ls_number_parameters 96
_refine_ls_number_reflns 1021
_refine_ls_number_restraints 0
_refine_ls_restrained_S_all 1.192
_refine_ls_R_factor_all 0.0405
_refine_ls_R_factor_gt 0.0368
_refine_ls_shift/su_max 0.000
_refine_ls_shift/su_mean 0.000
_refine_ls_structure_factor_coef Fsqd
_refine_ls_weighting_details 'calc w=1/[\s^2^(Fo^2^)+(0.0529P)^2^+0.3314P] where P=(Fo^2^+2Fc^2^)/3'
_refine_ls_weighting_scheme calc
_refine_ls_wR_factor_gt 0.1088
_refine_ls_wR_factor_ref 0.1116
_reflns_number_gt 927
_reflns_number_total 1021
_reflns_threshold_expression >2sigma(I)
_cod_data_source_file c3ce40587g.txt
_cod_data_source_block Compound1
_cod_depositor_comments
;
The following automatic conversions were performed:

'_symmetry_cell_setting' value 'Monoclinic' changed to 'monoclinic'
according to /home/saulius/struct/CIF-dictionaries/cif_core.dic
dictionary named 'cif_core.dic' version 2.4.2 from 2011-04-26.

Automatic conversion script
Id: cif_fix_values 1891 2012-01-12 08:04:46Z andrius 
;
_cod_original_cell_volume 523.25(5)
_cod_original_sg_symbol_H-M P2(1)/c
_cod_database_code 7209991

loop_
_symmetry_equiv_pos_as_xyz
'x, y, z'
'-x, y+1/2, -z+1/2'
'-x, -y, -z'
'x, -y-1/2, z-1/2'

loop_
_atom_site_label
_atom_site_type_symbol
_atom_site_fract_x
_atom_site_fract_y
_atom_site_fract_z
_atom_site_U_iso_or_equiv
_atom_site_adp_type
_atom_site_occupancy
_atom_site_symmetry_multiplicity
_atom_site_calc_flag
_atom_site_refinement_flags
Mg1 Mg 1.0000 1.0000 0.0000 0.0163(3) Uani 1 2 d S
O2 O 0.9704(2) 1.40101(15) 0.24897(19) 0.0246(4) Uani 1 1 d .
O1 O 0.5107(2) 1.21512(16) 0.0016(2) 0.0312(4) Uani 1 1 d .
O1W O 1.2823(2) 1.00534(18) 0.0627(2) 0.0281(4) Uani 1 1 d .
O3 O 1.02140(19) 1.19382(14) 0.1334(2) 0.0244(4) Uani 1 1 d .
C2 C 0.5103(3) 1.3475(2) -0.0018(3) 0.0197(5) Uani 1 1 d .
N1 N 0.6411(2) 1.42296(17) -0.0327(2) 0.0190(4) Uani 1 1 d .
C1 C 0.6488(3) 1.5783(2) -0.0283(3) 0.0223(5) Uani 1 1 d .
H1A H 0.6600 1.6113 -0.1425 0.027 Uiso 1 1 calc R
H1B H 0.7615 1.6068 0.0668 0.027 Uiso 1 1 calc R
C4 C 0.9409(3) 1.3102(2) 0.1227(3) 0.0172(4) Uani 1 1 d .
C3 C 0.7948(3) 1.3488(2) -0.0616(3) 0.0194(4) Uani 1 1 d .
H3A H 0.8521 1.4085 -0.1307 0.023 Uiso 1 1 calc R
H3B H 0.7503 1.2625 -0.1306 0.023 Uiso 1 1 calc R
H1WA H 1.336(5) 1.080(4) 0.043(4) 0.054(10) Uiso 1 1 d .
H1WB H 1.346(3) 0.929(3) 0.042(3) 0.026(6) Uiso 1 1 d .

loop_
_atom_site_aniso_label
_atom_site_aniso_U_11
_atom_site_aniso_U_22
_atom_site_aniso_U_33
_atom_site_aniso_U_23
_atom_site_aniso_U_13
_atom_site_aniso_U_12
Mg1 0.0157(5) 0.0126(5) 0.0205(5) 0.0011(3) 0.0059(4) 0.0016(3)
O2 0.0282(8) 0.0200(8) 0.0244(8) -0.0087(6) 0.0068(6) -0.0001(6)
O1 0.0257(8) 0.0139(8) 0.0586(11) 0.0010(7) 0.0201(8) 0.0020(6)
O1W 0.0190(8) 0.0186(8) 0.0489(10) 0.0012(7) 0.0141(7) -0.0008(6)
O3 0.0237(7) 0.0163(7) 0.0291(8) -0.0026(6) 0.0026(6) 0.0052(6)
C2 0.0174(9) 0.0151(10) 0.0257(10) 0.0014(8) 0.0058(8) 0.0012(7)
N1 0.0153(8) 0.0141(9) 0.0279(9) -0.0002(7) 0.0074(7) 0.0024(6)
C1 0.0173(9) 0.0159(11) 0.0349(12) 0.0020(8) 0.0100(8) 0.0008(7)
C4 0.0162(9) 0.0153(9) 0.0226(10) -0.0007(8) 0.0097(8) -0.0011(7)
C3 0.0176(9) 0.0176(10) 0.0251(10) -0.0011(8) 0.0098(8) 0.0027(8)

loop_
_atom_type_symbol
_atom_type_description
_atom_type_scat_dispersion_real
_atom_type_scat_dispersion_imag
_atom_type_scat_source
C C 0.0033 0.0016 'International Tables Vol C Tables 4.2.6.8 and 6.1.1.4'
H H 0.0000 0.0000 'International Tables Vol C Tables 4.2.6.8 and 6.1.1.4'
N N 0.0061 0.0033 'International Tables Vol C Tables 4.2.6.8 and 6.1.1.4'
O O 0.0106 0.0060 'International Tables Vol C Tables 4.2.6.8 and 6.1.1.4'
Mg Mg 0.0486 0.0363 'International Tables Vol C Tables 4.2.6.8 and 6.1.1.4'

loop_
_geom_angle_atom_site_label_1
_geom_angle_atom_site_label_2
_geom_angle_atom_site_label_3
_geom_angle
_geom_angle_site_symmetry_1
_geom_angle_site_symmetry_3
O1W Mg1 O1W 180.00(9) . 3_775
O1W Mg1 O3 92.80(6) . 3_775
O1W Mg1 O3 87.20(6) 3_775 3_775
O1W Mg1 O3 87.20(6) . .
O1W Mg1 O3 92.80(6) 3_775 .
O3 Mg1 O3 180.00(7) 3_775 .
O1W Mg1 O2 90.13(6) . 4_585
O1W Mg1 O2 89.87(6) 3_775 4_585
O3 Mg1 O2 87.34(6) 3_775 4_585
O3 Mg1 O2 92.66(6) . 4_585
O1W Mg1 O2 89.87(6) . 2_745
O1W Mg1 O2 90.13(6) 3_775 2_745
O3 Mg1 O2 92.66(6) 3_775 2_745
O3 Mg1 O2 87.34(6) . 2_745
O2 Mg1 O2 180.00(7) 4_585 2_745
C4 O2 Mg1 162.92(14) . 2_755
C4 O3 Mg1 141.29(13) . .
O1 C2 N1 123.41(18) . .
O1 C2 C1 117.73(18) . 3_685
N1 C2 C1 118.86(18) . 3_685
C2 N1 C3 118.01(17) . .
C2 N1 C1 124.50(17) . .
C3 N1 C1 117.36(16) . .
N1 C1 C2 116.52(17) . 3_685
O3 C4 O2 125.44(19) . .
O3 C4 C3 117.24(17) . .
O2 C4 C3 117.31(16) . .
N1 C3 C4 110.01(16) . .

loop_
_geom_bond_atom_site_label_1
_geom_bond_atom_site_label_2
_geom_bond_distance
_geom_bond_site_symmetry_2
Mg1 O1W 2.0336(15) .
Mg1 O1W 2.0336(15) 3_775
Mg1 O3 2.0738(14) 3_775
Mg1 O3 2.0738(14) .
Mg1 O2 2.1097(14) 4_585
Mg1 O2 2.1097(14) 2_745
O2 C4 1.265(2) .
O2 Mg1 2.1097(14) 2_755
O1 C2 1.242(3) .
O3 C4 1.240(2) .
C2 N1 1.300(3) .
C2 C1 1.473(3) 3_685
N1 C3 1.434(2) .
N1 C1 1.458(3) .
C1 C2 1.473(3) 3_685
C4 C3 1.547(3) .

loop_
_geom_hbond_atom_site_label_D
_geom_hbond_atom_site_label_H
_geom_hbond_atom_site_label_A
_geom_hbond_distance_DH
_geom_hbond_distance_HA
_geom_hbond_distance_DA
_geom_hbond_angle_DHA
_geom_hbond_site_symmetry_A
O1W H1WA O1 0.85(4) 1.93(4) 2.759(2) 165(3) 1_655
O1W H1WB O1 0.90(3) 1.84(3) 2.735(2) 175(2) 3_775
